data_7203456
loop_
_publ_author_name
'Carlucci, Lucia'
'Ciani, Gianfranco'
'Proserpio, Davide M.'
'Porta, Francesca'

_publ_section_title
;
 New metal?organic frameworks and supramolecular arrays assembled with
 the bent ditopic ligand 4,4-diaminodiphenylmethane
;
_journal_issue 9
_journal_name_full CrystEngComm
_journal_page_first 696
_journal_paper_doi 10.1039/b606482e
_journal_volume 8
_journal_year 2006
_chemical_formula_sum 'C13 H14 Cd Cl2 N2'
_chemical_formula_weight 381.56
_space_group_IT_number 13
_symmetry_cell_setting monoclinic
_symmetry_Int_Tables_number 13
_symmetry_space_group_name_Hall '-P 2yc'
_symmetry_space_group_name_H-M 'P 1 2/c 1'
_atom_sites_solution_hydrogens geom
_atom_sites_solution_primary direct
_atom_sites_solution_secondary difmap
_cell_angle_alpha 90.00
_cell_angle_beta 108.273(2)
_cell_angle_gamma 90.00
_cell_formula_units_Z 2
_cell_length_a 13.3881(10)
_cell_length_b 4.2929(3)
_cell_length_c 12.2521(9)
_cell_measurement_reflns_used 678
_cell_measurement_temperature 293(2)
_cell_measurement_theta_max 21
_cell_measurement_theta_min 3
_cell_volume 668.67(8)
_computing_molecular_graphics Topos
_computing_structure_refinement 'SHELXL-97 (Sheldrick, 1997)'
_computing_structure_solution SIR97
_diffrn_ambient_temperature 293(2)
_diffrn_detector_type CCD_plate
_diffrn_measured_fraction_theta_full 0.986
_diffrn_measured_fraction_theta_max 0.986
_diffrn_measurement_device SMART
_diffrn_measurement_method omega-scan
_diffrn_radiation_monochromator graphite
_diffrn_radiation_source 'fine-focus sealed tube'
_diffrn_radiation_type MoK\a
_diffrn_radiation_wavelength 0.71073
_diffrn_reflns_av_R_equivalents 0.0211
_diffrn_reflns_av_sigmaI/netI 0.0297
_diffrn_reflns_limit_h_max 14
_diffrn_reflns_limit_h_min -17
_diffrn_reflns_limit_k_max 5
_diffrn_reflns_limit_k_min -5
_diffrn_reflns_limit_l_max 16
_diffrn_reflns_limit_l_min -15
_diffrn_reflns_number 3613
_diffrn_reflns_theta_full 28.28
_diffrn_reflns_theta_max 28.28
_diffrn_reflns_theta_min 1.60
_diffrn_standards_decay_% 0
_exptl_absorpt_coefficient_mu 2.014
_exptl_absorpt_correction_T_max 1.00
_exptl_absorpt_correction_T_min 0.82
_exptl_absorpt_correction_type sadabs
_exptl_crystal_colour colourless
_exptl_crystal_density_diffrn 1.895
_exptl_crystal_density_method 'not measured'
_exptl_crystal_description plate
_exptl_crystal_F_000 376
_exptl_crystal_size_max 0.26
_exptl_crystal_size_mid 0.20
_exptl_crystal_size_min 0.06
_refine_diff_density_max 0.451
_refine_diff_density_min -0.564
_refine_diff_density_rms 0.094
_refine_ls_extinction_method none
_refine_ls_goodness_of_fit_all 1.083
_refine_ls_hydrogen_treatment constr
_refine_ls_matrix_type full
_refine_ls_number_parameters 83
_refine_ls_number_reflns 1638
_refine_ls_number_restraints 0
_refine_ls_restrained_S_all 1.083
_refine_ls_R_factor_all 0.0230
_refine_ls_R_factor_obs 0.0222
_refine_ls_shift/su_max 0.000
_refine_ls_shift/su_mean 0.000
_refine_ls_structure_factor_coef Fsqd
_refine_ls_weighting_details 'calc w=1/[\s^2^(Fo^2^)+(0.0243P)^2^+0.2441P] where P=(Fo^2^+2Fc^2^)/3'
_refine_ls_weighting_scheme calc
_refine_ls_wR_factor_all 0.0561
_refine_ls_wR_factor_obs 0.0556
_reflns_number_observed 1562
_reflns_number_total 1638
_reflns_observed_criterion >2sigma(I)
_cod_data_source_file b606482e.txt
_cod_data_source_block 2
_cod_depositor_comments
;
The following automatic conversions were performed:
'_symmetry_cell_setting' value 'Monoclinic' changed to 'monoclinic'
according to '/home/saulius/struct/CIF-dictionaries/cif_core.dic'
dictionary named 'cif_core.dic' version 2.4.1 from 2010-06-29.

Automatic conversion script
Id: cif_fix_enum 1527 2010-12-29 10:47:43Z saulius 
;
_cod_original_sg_symbol_H-M 'P 2/c'
_cod_database_code 7203456
_diffrn_measurement_domega 0.30
_diffrn_measurement_rtime 20

loop_
_symmetry_equiv_pos_as_xyz
'x, y, z'
'-x, y, -z+1/2'
'-x, -y, -z'
'x, -y, z-1/2'

loop_
_atom_site_label
_atom_site_type_symbol
_atom_site_fract_x
_atom_site_fract_y
_atom_site_fract_z
_atom_site_U_iso_or_equiv
_atom_site_adp_type
_atom_site_occupancy
_atom_site_symmetry_multiplicity
_atom_site_calc_flag
_atom_site_refinement_flags
_atom_site_disorder_assembly
_atom_site_disorder_group
Cd Cd 0.5000 0.04279(5) 0.2500 0.03595(8) Uani 1 2 d S . .
Cl Cl 0.42390(4) -0.37469(13) 0.10099(4) 0.04025(12) Uani 1 1 d . . .
N1 N 0.64246(12) 0.2030(4) 0.20198(15) 0.0372(4) Uani 1 1 d . . .
H11 H 0.6192 0.2618 0.1278 0.045 Uiso 1 1 calc R . .
H12 H 0.6673 0.3754 0.2434 0.045 Uiso 1 1 calc R . .
C1 C 0.73041(15) -0.0011(4) 0.21494(18) 0.0303(4) Uani 1 1 d . . .
C2 C 0.80071(17) -0.0622(5) 0.32281(18) 0.0364(4) Uani 1 1 d . . .
H2 H 0.7902 0.0254 0.3878 0.044 Uiso 1 1 calc R . .
C3 C 0.88633(14) -0.2532(5) 0.33384(17) 0.0388(4) Uani 1 1 d . . .
H3 H 0.9333 -0.2915 0.4066 0.047 Uiso 1 1 calc R . .
C4 C 0.90375(14) -0.3895(4) 0.23844(19) 0.0349(4) Uani 1 1 d . . .
C5 C 0.83068(16) -0.3348(5) 0.13232(18) 0.0386(4) Uani 1 1 d . . .
H5 H 0.8393 -0.4296 0.0676 0.046 Uiso 1 1 calc R . .
C6 C 0.74486(15) -0.1421(5) 0.11998(17) 0.0364(4) Uani 1 1 d . . .
H6 H 0.6969 -0.1078 0.0475 0.044 Uiso 1 1 calc R . .
C7 C 1.0000 -0.5867(7) 0.2500 0.0480(8) Uani 1 2 d S . .
H7 H 1.0129 -0.7196 0.3170 0.058 Uiso 1 1 d R . .

loop_
_atom_site_aniso_label
_atom_site_aniso_U_11
_atom_site_aniso_U_22
_atom_site_aniso_U_33
_atom_site_aniso_U_23
_atom_site_aniso_U_13
_atom_site_aniso_U_12
Cd 0.02666(11) 0.04115(13) 0.04403(13) 0.000 0.01681(8) 0.000
Cl 0.0421(3) 0.0425(3) 0.0344(2) -0.00388(18) 0.00950(19) 0.0025(2)
N1 0.0323(8) 0.0293(8) 0.0550(10) 0.0045(7) 0.0209(7) 0.0031(6)
C1 0.0254(8) 0.0256(8) 0.0438(10) 0.0022(7) 0.0166(7) -0.0024(6)
C2 0.0350(10) 0.0401(10) 0.0382(10) -0.0039(8) 0.0173(8) -0.0028(8)
C3 0.0290(8) 0.0443(11) 0.0412(10) 0.0052(8) 0.0083(7) -0.0016(8)
C4 0.0262(8) 0.0242(8) 0.0580(12) 0.0003(8) 0.0184(8) -0.0037(7)
C5 0.0394(10) 0.0359(10) 0.0466(10) -0.0069(8) 0.0223(8) -0.0024(8)
C6 0.0352(9) 0.0379(10) 0.0361(9) 0.0008(8) 0.0112(7) 0.0000(8)
C7 0.0293(14) 0.0271(14) 0.091(3) 0.000 0.0232(15) 0.000

loop_
_atom_type_symbol
_atom_type_description
_atom_type_scat_dispersion_real
_atom_type_scat_dispersion_imag
_atom_type_scat_source
C C 0.0033 0.0016 'International Tables Vol C Tables 4.2.6.8 and 6.1.1.4'
H H 0.0000 0.0000 'International Tables Vol C Tables 4.2.6.8 and 6.1.1.4'
N N 0.0061 0.0033 'International Tables Vol C Tables 4.2.6.8 and 6.1.1.4'
Cl Cl 0.1484 0.1585 'International Tables Vol C Tables 4.2.6.8 and 6.1.1.4'
Cd Cd -0.8075 1.2024 'International Tables Vol C Tables 4.2.6.8 and 6.1.1.4'

loop_
_geom_angle_atom_site_label_1
_geom_angle_atom_site_label_2
_geom_angle_atom_site_label_3
_geom_angle
_geom_angle_site_symmetry_1
_geom_angle_site_symmetry_3
_geom_angle_publ_flag
N1 Cd N1 144.75(8) . 2_655 ?
N1 Cd Cl 102.02(5) . . ?
N1 Cd Cl 102.72(4) 2_655 . ?
N1 Cd Cl 102.72(4) . 2_655 ?
N1 Cd Cl 102.02(5) 2_655 2_655 ?
Cl Cd Cl 89.94(3) . 2_655 ?
N1 Cd Cl 76.04(5) . 2_665 ?
N1 Cd Cl 75.46(4) 2_655 2_665 ?
Cl Cd Cl 170.630(16) . 2_665 ?
Cl Cd Cl 99.434(16) 2_655 2_665 ?
N1 Cd Cl 75.46(4) . 1_565 ?
N1 Cd Cl 76.04(5) 2_655 1_565 ?
Cl Cd Cl 99.434(16) . 1_565 ?
Cl Cd Cl 170.630(16) 2_655 1_565 ?
Cl Cd Cl 71.20(2) 2_665 1_565 ?
Cd Cl Cd 99.434(16) . 1_545 ?
C1 N1 Cd 120.83(12) . . ?
C1 N1 C7 1.53(9) . . ?
Cd N1 C7 122.36(6) . . ?
C1 N1 N1 37.61(10) . 2_755 ?
Cd N1 N1 152.18(5) . 2_755 ?
C7 N1 N1 36.17(3) . 2_755 ?
C1 N1 H11 107.1 . . ?
Cd N1 H11 107.1 . . ?
C7 N1 H11 106.4 . . ?
N1 N1 H11 98.3 2_755 . ?
C1 N1 H12 107.1 . . ?
Cd N1 H12 107.1 . . ?
C7 N1 H12 106.2 . . ?
N1 N1 H12 75.2 2_755 . ?
H11 N1 H12 106.8 . . ?
C6 C1 C2 119.27(18) . . ?
C6 C1 N1 120.13(18) . . ?
C2 C1 N1 120.59(18) . . ?
C3 C2 C1 120.02(19) . . ?
C3 C2 H2 120.0 . . ?
C1 C2 H2 120.0 . . ?
C2 C3 C4 121.35(18) . . ?
C2 C3 H3 119.3 . . ?
C4 C3 H3 119.3 . . ?
C5 C4 C3 117.65(17) . . ?
C5 C4 C7 121.03(17) . . ?
C3 C4 C7 121.31(16) . . ?
C4 C5 C6 121.54(18) . . ?
C4 C5 H5 119.2 . . ?
C6 C5 H5 119.2 . . ?
C1 C6 C5 120.09(18) . . ?
C1 C6 H6 120.0 . . ?
C5 C6 H6 120.0 . . ?
C4 C7 C4 111.9(2) 2_755 . ?
C4 C7 N1 2.19(10) 2_755 2_755 ?
C4 C7 N1 109.75(14) . 2_755 ?
C4 C7 N1 109.75(14) 2_755 . ?
C4 C7 N1 2.19(10) . . ?
N1 C7 N1 107.65(6) 2_755 . ?
C4 C7 H7 109.2 2_755 . ?
C4 C7 H7 109.2 . . ?
N1 C7 H7 109.8 2_755 . ?
N1 C7 H7 110.8 . . ?

loop_
_geom_bond_atom_site_label_1
_geom_bond_atom_site_label_2
_geom_bond_distance
_geom_bond_site_symmetry_2
_geom_bond_publ_flag
Cd N1 2.2717(15) . ?
Cd N1 2.2717(15) 2_655 ?
Cd Cl 2.5331(5) . ?
Cd Cl 2.5331(5) 2_655 ?
Cd Cl 3.0754(6) 2_665 ?
Cd Cl 3.0754(6) 1_565 ?
Cl Cd 3.0754(6) 1_545 ?
N1 C1 1.436(2) . ?
N1 C7 5.743(2) . ?
N1 N1 9.272(3) 2_755 ?
N1 H11 0.9000 . ?
N1 H12 0.9000 . ?
C1 C6 1.378(3) . ?
C1 C2 1.386(3) . ?
C2 C3 1.381(3) . ?
C2 H2 0.9300 . ?
C3 C4 1.391(3) . ?
C3 H3 0.9300 . ?
C4 C5 1.380(3) . ?
C4 C7 1.511(2) . ?
C5 C6 1.385(3) . ?
C5 H5 0.9300 . ?
C6 H6 0.9300 . ?
C7 C4 1.511(2) 2_755 ?
C7 N1 5.743(2) 2_755 ?
C7 H7 0.9700 . ?

loop_
_geom_torsion_atom_site_label_1
_geom_torsion_atom_site_label_2
_geom_torsion_atom_site_label_3
_geom_torsion_atom_site_label_4
_geom_torsion
_geom_torsion_site_symmetry_1
_geom_torsion_site_symmetry_2
_geom_torsion_site_symmetry_3
_geom_torsion_site_symmetry_4
_geom_torsion_publ_flag
Cd N1 C7 N1 -155.14(8) . . . 2_755 ?
N1 C7 N1 Cd -155.14(8) . . 2_755 2_755 ?
Cd N1 N1 Cd 99.1(2) . . 2_755 2_755 ?
